data_4339295
loop_
_publ_author_name
'Sibert, John W.'
'Forshee, Philip B.'
'Hundt, Greg R.'
'Sargent, Andrew L.'
'Bott, Simon G.'
'Lynch, Vincent'

_publ_section_title
;
 Wurster's crowns: a comparative study of ortho- and
 para-phenylenediamine-containing macrocyclic receptors.
;
_journal_issue 25
_journal_name_full 'Inorganic chemistry'
_journal_page_first 10913
_journal_page_last 10925
_journal_paper_doi 10.1021/ic701560n
_journal_volume 46
_journal_year 2007
_chemical_formula_sum 'C20 H38 B F4 Li N2 O7'
_chemical_formula_weight 512.27
_chemical_name_systematic
; 
 ? 
;
_space_group_IT_number 14
_symmetry_cell_setting monoclinic
_symmetry_space_group_name_Hall '-P 2yn'
_symmetry_space_group_name_H-M 'P 1 21/n 1'
_atom_sites_solution_hydrogens geom
_atom_sites_solution_primary direct
_atom_sites_solution_secondary difmap
_audit_creation_method SHELXL-97
_cell_angle_alpha 90.00
_cell_angle_beta 95.049(1)
_cell_angle_gamma 90.00
_cell_formula_units_Z 4
_cell_length_a 11.3765(3)
_cell_length_b 12.1450(3)
_cell_length_c 18.5284(4)
_cell_measurement_temperature 153(2)
_cell_volume 2550.09(11)
_computing_cell_refinement 'Collect software, Nonius B.V. 1998'
_computing_data_collection 'Collect software, Nonius B.V. 1998'
_computing_data_reduction
;
DENZO and Scalepack (Otwinoski and Minor, 1997)
;
_computing_molecular_graphics 'XP SHELXTL/PC, Siemens Analytical'
_computing_structure_refinement 'XL SHELXTL/PC, Siemens Analytical'
_computing_structure_solution
;

SIR97 - Altomare A., Burla M.C., Camalli M., Cascarano G.L., Giacovazzo C., 
Guagliardi A., Moliterni A.G.G., Polidori G.,Spagna R.
;
_diffrn_ambient_temperature 153(2)
_diffrn_measured_fraction_theta_full 0.997
_diffrn_measured_fraction_theta_max 0.997
_diffrn_measurement_device_type 'Nonius Kappa CCD'
_diffrn_measurement_method \w-scans
_diffrn_radiation_monochromator graphite
_diffrn_radiation_source 'fine-focus sealed tube'
_diffrn_radiation_type MoK\a
_diffrn_radiation_wavelength 0.71073
_diffrn_reflns_av_R_equivalents 0.0289
_diffrn_reflns_av_sigmaI/netI 0.0517
_diffrn_reflns_limit_h_max 14
_diffrn_reflns_limit_h_min -14
_diffrn_reflns_limit_k_max 15
_diffrn_reflns_limit_k_min -15
_diffrn_reflns_limit_l_max 24
_diffrn_reflns_limit_l_min -24
_diffrn_reflns_number 10038
_diffrn_reflns_theta_full 27.50
_diffrn_reflns_theta_max 27.50
_diffrn_reflns_theta_min 3.20
_exptl_absorpt_coefficient_mu 0.115
_exptl_absorpt_correction_type none
_exptl_crystal_colour colorless
_exptl_crystal_density_diffrn 1.334
_exptl_crystal_density_method 'not measured'
_exptl_crystal_description prisms
_exptl_crystal_F_000 1088
_exptl_crystal_size_max 0.45
_exptl_crystal_size_mid 0.30
_exptl_crystal_size_min 0.20
_refine_diff_density_max 0.262
_refine_diff_density_min -0.245
_refine_diff_density_rms 0.045
_refine_ls_extinction_coef 0.0048(7)
_refine_ls_extinction_expression Fc^*^=kFc[1+0.001xFc^2^\l^3^/sin(2\q)]^-1/4^
_refine_ls_extinction_method SHELXL
_refine_ls_goodness_of_fit_ref 1.051
_refine_ls_hydrogen_treatment mixed
_refine_ls_matrix_type full
_refine_ls_number_parameters 387
_refine_ls_number_reflns 5851
_refine_ls_number_restraints 101
_refine_ls_restrained_S_all 1.096
_refine_ls_R_factor_all 0.1091
_refine_ls_R_factor_gt 0.0582
_refine_ls_shift/su_max 0.002
_refine_ls_shift/su_mean 0.000
_refine_ls_structure_factor_coef Fsqd
_refine_ls_weighting_details 'calc w=1/[\s^2^(Fo^2^)+(0.0374P)^2^+2.3161P] where P=(Fo^2^+2Fc^2^)/3'
_refine_ls_weighting_scheme calc
_refine_ls_wR_factor_gt 0.1259
_refine_ls_wR_factor_ref 0.1443
_reflns_number_gt 3625
_reflns_number_total 5851
_reflns_threshold_expression >2sigma(I)
_cod_data_source_file ic701560n-file001.cif
_cod_data_source_block 9&#x00A5;LiBF4
_cod_depositor_comments
;
The following automatic conversions were performed:

'_symmetry_cell_setting' value 'Monoclinic' changed to 'monoclinic'
according to
/usr/data/users/saulius/automatic-downloads/retrospective/ACS/lib/dictionaries/cif_core.dic
dictionary named 'cif_core.dic' version 2.4.2 from 2011-04-26.

Automatic conversion script
Id: cif_fix_values 2281 2013-09-26 08:29:07Z andrius 
;
_cod_original_sg_symbol_H-M P21/n
_cod_database_code 4339295

loop_
_symmetry_equiv_pos_as_xyz
'x, y, z'
'-x+1/2, y+1/2, -z+1/2'
'-x, -y, -z'
'x-1/2, -y-1/2, z-1/2'

loop_
_atom_site_label
_atom_site_type_symbol
_atom_site_fract_x
_atom_site_fract_y
_atom_site_fract_z
_atom_site_U_iso_or_equiv
_atom_site_adp_type
_atom_site_occupancy
_atom_site_symmetry_multiplicity
_atom_site_calc_flag
_atom_site_refinement_flags
_atom_site_disorder_assembly
_atom_site_disorder_group
N1 N 0.30655(18) 0.72670(17) 0.55441(11) 0.0363(5) Uani 1 1 d . . .
O1W O 0.24494(17) 0.51617(15) 0.71982(9) 0.0444(5) Uani 1 1 d . . .
H1WA H 0.2552 0.4403 0.7239 0.053 Uiso 1 1 d R A .
H1WB H 0.2304 0.5377 0.7642 0.053 Uiso 1 1 d R . .
Li1 Li 0.2746(4) 0.6143(4) 0.6426(2) 0.0371(10) Uani 1 1 d . A .
C2 C 0.2114(3) 0.8078(2) 0.55887(16) 0.0493(8) Uani 1 1 d . . .
H2A H 0.2085 0.8568 0.5160 0.059 Uiso 1 1 d R . .
H2B H 0.2283 0.8538 0.6027 0.059 Uiso 1 1 d R . .
C3 C 0.0947(2) 0.7524(2) 0.56182(14) 0.0454(7) Uani 1 1 d . . .
H3A H 0.0334 0.8074 0.5705 0.055 Uiso 1 1 d R A .
H3B H 0.0717 0.7147 0.5153 0.055 Uiso 1 1 d R . .
O4 O 0.10639(14) 0.67423(14) 0.62014(9) 0.0365(4) Uani 1 1 d . A .
C5 C -0.0030(2) 0.6293(3) 0.63861(15) 0.0448(7) Uani 1 1 d . . .
H5A H 0.0100 0.5562 0.6573 0.054 Uiso 1 1 d R A .
H5B H -0.0560 0.6246 0.5955 0.054 Uiso 1 1 d R . .
C6 C -0.0566(2) 0.6975(3) 0.69444(15) 0.0463(7) Uani 1 1 d . . .
H6A H -0.1346 0.6711 0.7007 0.056 Uiso 1 1 d R . .
H6B H -0.0630 0.7722 0.6776 0.056 Uiso 1 1 d R . .
O7 O 0.01152(16) 0.69512(14) 0.76295(9) 0.0402(5) Uani 1 1 d . . .
C8 C -0.0105(3) 0.6013(2) 0.80639(15) 0.0449(7) Uani 1 1 d . . .
H8A H 0.0033 0.5348 0.7804 0.054 Uiso 1 1 d R . .
H8B H -0.0911 0.6017 0.8180 0.054 Uiso 1 1 d R . .
C9 C 0.0701(3) 0.6062(2) 0.87355(14) 0.0458(7) Uani 1 1 d . . .
H9A H 0.0488 0.5517 0.9076 0.055 Uiso 1 1 d R A .
H9B H 0.0652 0.6775 0.8955 0.055 Uiso 1 1 d R . .
O10 O 0.18792(17) 0.58783(15) 0.85510(9) 0.0419(5) Uani 1 1 d . . .
C11 C 0.2753(3) 0.6047(2) 0.91348(14) 0.0483(7) Uani 1 1 d D . .
H11A H 0.2646 0.5515 0.9528 0.058 Uiso 1 1 d R A .
H11B H 0.2677 0.6800 0.9331 0.058 Uiso 1 1 d R . .
C12 C 0.3925(3) 0.5908(3) 0.88731(18) 0.0590(9) Uani 1 1 d D A .
C19 C 0.2973(2) 0.6674(2) 0.48627(13) 0.0335(6) Uani 1 1 d . . .
C20 C 0.2875(2) 0.5535(2) 0.48660(12) 0.0293(5) Uani 1 1 d . . .
C21 C 0.2829(2) 0.4961(2) 0.42102(13) 0.0343(6) Uani 1 1 d . . .
H21A H 0.2791 0.4172 0.4214 0.041 Uiso 1 1 d R . .
C22 C 0.2850(2) 0.5520(2) 0.35622(13) 0.0391(6) Uani 1 1 d . . .
H22A H 0.2795 0.5120 0.3114 0.047 Uiso 1 1 d R A .
C23 C 0.2943(2) 0.6654(2) 0.35592(14) 0.0437(7) Uani 1 1 d . . .
H23A H 0.2962 0.7043 0.3110 0.052 Uiso 1 1 d R . .
C24 C 0.3001(2) 0.7228(2) 0.42036(14) 0.0425(7) Uani 1 1 d . . .
H24A H 0.3073 0.8015 0.4201 0.051 Uiso 1 1 d R A .
N25 N 0.28376(16) 0.49686(16) 0.55521(10) 0.0291(4) Uani 1 1 d . A .
C26 C 0.1813(2) 0.4225(2) 0.55381(14) 0.0396(6) Uani 1 1 d . . .
H26C H 0.1105 0.4656 0.5537 0.059 Uiso 1 1 d R A .
H26A H 0.1876 0.3757 0.5957 0.059 Uiso 1 1 d R . .
H26B H 0.1769 0.3772 0.5112 0.059 Uiso 1 1 d R . .
C27 C 0.3938(2) 0.4345(2) 0.57409(15) 0.0459(7) Uani 1 1 d . . .
H27A H 0.4032 0.3804 0.5373 0.069 Uiso 1 1 d R A .
H27B H 0.4589 0.4850 0.5763 0.069 Uiso 1 1 d R . .
H27C H 0.3915 0.3985 0.6201 0.069 Uiso 1 1 d R . .
F1 F 0.66788(15) 0.97933(15) 0.56979(9) 0.0576(5) Uani 1 1 d . . .
F2 F 0.86219(15) 0.94304(17) 0.58710(10) 0.0695(6) Uani 1 1 d . . .
F3 F 0.73266(17) 0.80391(14) 0.58343(10) 0.0636(5) Uani 1 1 d . . .
F4 F 0.74470(18) 0.91847(17) 0.67912(8) 0.0710(6) Uani 1 1 d . . .
B1 B 0.7523(3) 0.9120(3) 0.60554(17) 0.0429(8) Uani 1 1 d . . .
O13 O 0.4082(5) 0.6940(4) 0.8454(3) 0.0450(14) Uani 0.55 1 d PDU A 1
C14 C 0.5161(4) 0.6969(5) 0.8139(3) 0.0530(15) Uani 0.55 1 d PDU A 1
H14A H 0.5778 0.6724 0.8490 0.064 Uiso 0.55 1 d PR A 1
H14B H 0.5324 0.7719 0.8019 0.064 Uiso 0.55 1 d PR A 1
C15 C 0.5178(5) 0.6295(6) 0.7466(3) 0.0521(16) Uani 0.55 1 d PDU A 1
H15A H 0.4965 0.5554 0.7577 0.062 Uiso 0.55 1 d PR A 1
H15B H 0.5963 0.6282 0.7313 0.062 Uiso 0.55 1 d PR A 1
O16 O 0.4368(5) 0.6657(5) 0.6889(3) 0.0432(14) Uani 0.55 1 d PDU A 1
C17 C 0.4633(8) 0.7707(8) 0.6593(4) 0.047(2) Uani 0.55 1 d PDU A 1
H17A H 0.5438 0.7930 0.6706 0.056 Uiso 0.55 1 d PR A 1
H17B H 0.4117 0.8268 0.6748 0.056 Uiso 0.55 1 d PR A 1
C18 C 0.4358(11) 0.7666(9) 0.5789(4) 0.046(3) Uani 0.55 1 d PDU A 1
H18A H 0.4516 0.8306 0.5509 0.055 Uiso 0.55 1 d PR A 1
H18B H 0.4871 0.7086 0.5656 0.055 Uiso 0.55 1 d PR A 1
O13A O 0.4187(6) 0.6543(5) 0.8284(3) 0.0441(16) Uani 0.45 1 d PDU A 2
C14A C 0.5199(6) 0.6247(7) 0.7909(4) 0.0516(19) Uani 0.45 1 d PDU A 2
H14C H 0.5062 0.5553 0.7667 0.062 Uiso 0.45 1 d PR A 2
H14D H 0.5871 0.6169 0.8257 0.062 Uiso 0.45 1 d PR A 2
C15A C 0.5404(5) 0.7115(6) 0.7354(3) 0.0521(17) Uani 0.45 1 d PDU A 2
H15C H 0.6165 0.6991 0.7183 0.063 Uiso 0.45 1 d PR A 2
H15D H 0.5416 0.7824 0.7583 0.063 Uiso 0.45 1 d PR A 2
O16A O 0.4516(6) 0.7075(5) 0.6761(3) 0.0351(16) Uani 0.45 1 d PDU A 2
C17A C 0.4497(11) 0.8090(7) 0.6368(5) 0.037(2) Uani 0.45 1 d PDU A 2
H17C H 0.5178 0.8552 0.6463 0.045 Uiso 0.45 1 d PR A 2
H17D H 0.3832 0.8454 0.6546 0.045 Uiso 0.45 1 d PR A 2
C18A C 0.4143(12) 0.7864(11) 0.5587(5) 0.034(2) Uani 0.45 1 d PDU A 2
H18C H 0.4036 0.8545 0.5326 0.040 Uiso 0.45 1 d PR A 2
H18D H 0.4783 0.7465 0.5405 0.040 Uiso 0.45 1 d PR A 2
O2W O 0.2330(3) 0.79790(18) 0.76006(12) 0.0501(6) Uani 1 1 d . . .
H2WA H 0.177(4) 0.764(4) 0.757(2) 0.109(19) Uiso 1 1 d . . .
H2WB H 0.284(4) 0.757(4) 0.782(3) 0.111(18) Uiso 1 1 d . . .
H12A H 0.454(3) 0.590(2) 0.9267(17) 0.053(8) Uiso 1 1 d . . .
H12B H 0.400(3) 0.518(3) 0.8631(18) 0.070(11) Uiso 1 1 d . . .

loop_
_atom_site_aniso_label
_atom_site_aniso_U_11
_atom_site_aniso_U_22
_atom_site_aniso_U_33
_atom_site_aniso_U_23
_atom_site_aniso_U_13
_atom_site_aniso_U_12
N1 0.0386(12) 0.0310(11) 0.0417(12) -0.0077(10) 0.0178(10) -0.0084(10)
O1W 0.0647(13) 0.0356(10) 0.0338(9) -0.0076(8) 0.0085(9) 0.0076(9)
Li1 0.031(2) 0.042(2) 0.039(2) -0.0013(19) 0.0053(18) 0.0006(19)
C2 0.073(2) 0.0303(14) 0.0489(16) 0.0039(12) 0.0314(15) 0.0064(14)
C3 0.0485(17) 0.0520(17) 0.0373(15) 0.0101(13) 0.0124(12) 0.0208(14)
O4 0.0302(9) 0.0450(10) 0.0357(9) 0.0042(8) 0.0104(7) 0.0005(8)
C5 0.0328(14) 0.0609(19) 0.0414(15) -0.0063(14) 0.0074(12) -0.0072(13)
C6 0.0333(14) 0.0592(18) 0.0481(16) -0.0003(14) 0.0135(12) 0.0042(13)
O7 0.0446(11) 0.0385(10) 0.0401(10) 0.0018(8) 0.0178(8) -0.0027(8)
C8 0.0502(17) 0.0376(15) 0.0510(17) 0.0017(13) 0.0274(14) -0.0046(13)
C9 0.0656(19) 0.0358(14) 0.0405(15) 0.0002(12) 0.0304(14) -0.0032(14)
O10 0.0541(12) 0.0448(11) 0.0283(9) -0.0026(8) 0.0129(8) -0.0025(9)
C11 0.079(2) 0.0359(15) 0.0298(14) 0.0013(12) 0.0039(14) -0.0060(15)
C12 0.068(2) 0.067(2) 0.0388(17) 0.0145(17) -0.0120(16) -0.0137(19)
C19 0.0325(13) 0.0336(13) 0.0364(13) -0.0026(11) 0.0151(11) -0.0035(11)
C20 0.0250(12) 0.0357(13) 0.0280(12) 0.0016(10) 0.0071(9) -0.0016(10)
C21 0.0354(13) 0.0371(14) 0.0310(13) -0.0024(11) 0.0059(10) -0.0038(12)
C22 0.0357(14) 0.0535(17) 0.0290(13) -0.0016(12) 0.0082(11) -0.0059(13)
C23 0.0455(16) 0.0525(18) 0.0350(14) 0.0113(13) 0.0142(12) -0.0006(14)
C24 0.0470(16) 0.0370(15) 0.0465(16) 0.0069(13) 0.0203(13) -0.0035(13)
N25 0.0292(10) 0.0310(11) 0.0275(10) 0.0006(8) 0.0056(8) -0.0001(9)
C26 0.0480(16) 0.0396(15) 0.0320(13) 0.0014(11) 0.0087(11) -0.0125(13)
C27 0.0449(16) 0.0554(18) 0.0381(15) 0.0055(13) 0.0072(12) 0.0170(14)
F1 0.0606(11) 0.0645(11) 0.0492(10) 0.0078(8) 0.0140(8) 0.0286(9)
F2 0.0444(10) 0.0906(14) 0.0752(13) 0.0011(11) 0.0141(9) -0.0035(10)
F3 0.0824(13) 0.0482(10) 0.0610(11) -0.0013(9) 0.0119(10) 0.0079(9)
F4 0.0902(14) 0.0915(14) 0.0319(9) -0.0011(9) 0.0101(9) 0.0236(12)
B1 0.0479(19) 0.0480(19) 0.0347(16) 0.0014(14) 0.0138(14) 0.0117(16)
O13 0.053(3) 0.045(3) 0.036(3) -0.008(2) -0.0008(19) -0.013(2)
C14 0.038(3) 0.067(4) 0.052(3) -0.016(3) -0.008(2) -0.003(3)
C15 0.033(3) 0.068(4) 0.057(4) -0.009(4) 0.009(3) 0.008(3)
O16 0.047(3) 0.044(3) 0.039(3) 0.000(2) 0.010(2) -0.007(3)
C17 0.045(4) 0.057(6) 0.042(5) -0.015(4) 0.016(4) -0.014(5)
C18 0.056(6) 0.046(5) 0.037(5) -0.012(4) 0.019(4) -0.023(4)
O13A 0.055(3) 0.043(3) 0.032(3) 0.002(3) -0.006(2) -0.015(3)
C14A 0.041(4) 0.059(5) 0.054(4) 0.016(4) 0.003(4) -0.002(3)
C15A 0.039(4) 0.064(4) 0.052(4) 0.018(4) -0.005(3) -0.003(3)
O16A 0.044(4) 0.029(4) 0.033(3) 0.014(3) 0.002(2) 0.001(3)
C17A 0.041(4) 0.035(5) 0.036(5) 0.002(3) 0.006(4) -0.004(3)
C18A 0.029(4) 0.044(5) 0.027(4) 0.000(4) 0.003(4) -0.009(3)
O2W 0.0576(14) 0.0414(12) 0.0511(13) 0.0070(10) 0.0037(11) -0.0157(12)

loop_
_atom_type_symbol
_atom_type_description
_atom_type_scat_dispersion_real
_atom_type_scat_dispersion_imag
_atom_type_scat_source
C C 0.0033 0.0016 'International Tables Vol C Tables 4.2.6.8 and 6.1.1.4'
H H 0.0000 0.0000 'International Tables Vol C Tables 4.2.6.8 and 6.1.1.4'
N N 0.0061 0.0033 'International Tables Vol C Tables 4.2.6.8 and 6.1.1.4'
B B 0.0013 0.0007 'International Tables Vol C Tables 4.2.6.8 and 6.1.1.4'
Li Li -0.0003 0.0001 'International Tables Vol C Tables 4.2.6.8 and 6.1.1.4'
O O 0.0106 0.0060 'International Tables Vol C Tables 4.2.6.8 and 6.1.1.4'
F F 0.0171 0.0103 'International Tables Vol C Tables 4.2.6.8 and 6.1.1.4'

loop_
_geom_angle_atom_site_label_1
_geom_angle_atom_site_label_2
_geom_angle_atom_site_label_3
_geom_angle
C18A N1 C19 107.3(5)
C18A N1 C2 106.9(6)
C19 N1 C2 112.6(2)
C18A N1 C18 17.9(6)
C19 N1 C18 113.4(4)
C2 N1 C18 116.8(5)
C18A N1 Li1 118.5(4)
C19 N1 Li1 109.71(18)
C2 N1 Li1 101.81(18)
C18 N1 Li1 100.9(4)
Li1 O1W H1WA 130.3
Li1 O1W H1WB 124.4
H1WA O1W H1WB 104.4
O1W Li1 O4 98.62(19)
O1W Li1 O16 95.0(2)
O4 Li1 O16 139.5(3)
O1W Li1 N25 99.9(2)
O4 Li1 N25 100.77(19)
O16 Li1 N25 114.2(3)
O1W Li1 N1 179.4(3)
O4 Li1 N1 80.82(17)
O16 Li1 N1 85.4(2)
N25 Li1 N1 80.21(16)
O1W Li1 O16A 107.8(2)
O4 Li1 O16A 130.2(3)
O16 Li1 O16A 13.54(16)
N25 Li1 O16A 114.7(3)
N1 Li1 O16A 72.59(19)
N1 C2 C3 111.1(2)
N1 C2 H2A 109.3
C3 C2 H2A 109.4
N1 C2 H2B 109.4
C3 C2 H2B 109.5
H2A C2 H2B 108.0
O4 C3 C2 107.6(2)
O4 C3 H3A 110.2
C2 C3 H3A 110.0
O4 C3 H3B 110.5
C2 C3 H3B 110.2
H3A C3 H3B 108.4
C5 O4 C3 114.1(2)
C5 O4 Li1 129.2(2)
C3 O4 Li1 114.17(18)
O4 C5 C6 111.8(2)
O4 C5 H5A 109.3
C6 C5 H5A 108.8
O4 C5 H5B 108.7
C6 C5 H5B 110.2
H5A C5 H5B 108.1
O7 C6 C5 112.4(2)
O7 C6 H6A 108.7
C5 C6 H6A 109.6
O7 C6 H6B 109.2
C5 C6 H6B 108.8
H6A C6 H6B 108.1
C6 O7 C8 114.1(2)
O7 C8 C9 108.4(2)
O7 C8 H8A 110.1
C9 C8 H8A 109.8
O7 C8 H8B 109.9
C9 C8 H8B 110.2
H8A C8 H8B 108.5
O10 C9 C8 108.5(2)
O10 C9 H9A 110.3
C8 C9 H9A 110.5
O10 C9 H9B 109.4
C8 C9 H9B 109.7
H9A C9 H9B 108.5
C11 O10 C9 113.8(2)
O10 C11 C12 109.1(2)
O10 C11 H11A 110.1
C12 C11 H11A 110.0
O10 C11 H11B 109.6
C12 C11 H11B 109.8
H11A C11 H11B 108.2
O13A C12 C11 117.3(4)
O13A C12 O13 23.4(2)
C11 C12 O13 103.2(3)
O13A C12 H12A 114.1(18)
C11 C12 H12A 111.6(17)
O13 C12 H12A 106.8(18)
O13A C12 H12B 96.1(19)
C11 C12 H12B 112(2)
O13 C12 H12B 119.4(19)
H12A C12 H12B 104(3)
C20 C19 C24 119.5(2)
C20 C19 N1 119.4(2)
C24 C19 N1 121.1(2)
C19 C20 C21 119.3(2)
C19 C20 N25 119.1(2)
C21 C20 N25 121.6(2)
C22 C21 C20 120.6(2)
C22 C21 H21A 120.1
C20 C21 H21A 119.4
C23 C22 C21 120.0(2)
C23 C22 H22A 120.0
C21 C22 H22A 120.0
C24 C23 C22 119.9(2)
C24 C23 H23A 119.9
C22 C23 H23A 120.2
C23 C24 C19 120.7(3)
C23 C24 H24A 119.8
C19 C24 H24A 119.5
C20 N25 C26 111.09(18)
C20 N25 C27 111.19(18)
C26 N25 C27 110.0(2)
C20 N25 Li1 110.48(18)
C26 N25 Li1 109.04(18)
C27 N25 Li1 104.82(19)
N25 C26 H26C 109.2
N25 C26 H26A 110.3
H26C C26 H26A 109.1
N25 C26 H26B 110.5
H26C C26 H26B 109.1
H26A C26 H26B 108.6
N25 C27 H27A 109.1
N25 C27 H27B 108.5
H27A C27 H27B 109.5
N25 C27 H27C 110.8
H27A C27 H27C 109.5
H27B C27 H27C 109.5
F4 B1 F2 111.6(3)
F4 B1 F1 109.8(2)
F2 B1 F1 109.1(2)
F4 B1 F3 108.9(2)
F2 B1 F3 108.2(2)
F1 B1 F3 109.3(3)
C14 O13 C12 112.7(5)
O13 C14 C15 114.2(4)
O13 C14 H14A 109.0
C15 C14 H14A 109.4
O13 C14 H14B 108.3
C15 C14 H14B 108.0
H14A C14 H14B 107.8
O13 C14 H14D 118.4
C15 C14 H14D 70.7
H14A C14 H14D 39.8
H14B C14 H14D 129.3
O13 C14 H15D 121.9
C15 C14 H15D 77.8
H14A C14 H15D 120.1
H14B C14 H15D 30.2
H14D C14 H15D 119.1
O16 C15 C14 113.9(4)
O16 C15 H15A 107.0
C14 C15 H15A 108.2
O16 C15 H15B 110.0
C14 C15 H15B 109.7
H15A C15 H15B 107.9
O16 C15 H14C 117.9
C14 C15 H14C 99.8
H15A C15 H14C 11.2
H15B C15 H14C 104.8
O16 C15 H15C 91.1
C14 C15 H15C 92.7
H15A C15 H15C 142.8
H15B C15 H15C 35.0
H14C C15 H15C 139.2
C15 O16 C17 114.8(6)
C15 O16 Li1 135.9(4)
C17 O16 Li1 108.8(5)
O16 C17 C18 108.6(7)
O16 C17 H17A 113.4
C18 C17 H17A 109.8
O16 C17 H17B 111.3
C18 C17 H17B 104.0
H17A C17 H17B 109.4
O16 C17 H17C 160.6
C18 C17 H17C 84.1
H17A C17 H17C 47.3
H17B C17 H17C 78.4
O16 C17 H17D 118.9
C18 C17 H17D 82.6
H17A C17 H17D 118.3
H17B C17 H17D 21.4
H17C C17 H17D 76.4
C17 C18 N1 113.9(8)
C17 C18 H18A 118.5
N1 C18 H18A 108.0
C17 C18 H18B 101.5
N1 C18 H18B 105.9
H18A C18 H18B 108.0
C17 C18 H18C 127.2
N1 C18 H18C 82.6
H18A C18 H18C 26.1
H18B C18 H18C 122.4
C17 C18 H18D 134.0
N1 C18 H18D 103.7
H18A C18 H18D 70.3
H18B C18 H18D 40.7
H18C C18 H18D 81.8
C12 O13A C14A 118.4(5)
O13A C14A C15A 109.4(5)
O13A C14A H14A 82.1
C15A C14A H14A 98.6
O13A C14A H15A 107.9
C15A C14A H15A 101.8
H14A C14A H15A 152.4
O13A C14A H15B 155.2
C15A C14A H15B 47.6
H14A C14A H15B 108.0
H15A C14A H15B 73.8
O13A C14A H14C 109.9
C15A C14A H14C 108.9
H14A C14A H14C 143.2
H15A C14A H14C 9.2
H15B C14A H14C 75.9
O13A C14A H14D 109.0
C15A C14A H14D 111.4
H14A C14A H14D 36.9
H15A C14A H14D 117.0
H15B C14A H14D 91.0
H14C C14A H14D 108.2
O16A C15A C14A 111.1(5)
O16A C15A H14B 125.5
C14A C15A H14B 75.3
O16A C15A H15B 105.4
C14A C15A H15B 64.4
H14B C15A H15B 123.7
O16A C15A H17A 59.5
C14A C15A H17A 170.6
H14B C15A H17A 110.1
H15B C15A H17A 115.9
O16A C15A H15C 109.8
C14A C15A H15C 108.3
H14B C15A H15C 119.2
H15B C15A H15C 49.4
H17A C15A H15C 76.2
O16A C15A H15D 110.7
C14A C15A H15D 108.8
H14B C15A H15D 33.5
H15B C15A H15D 142.8
H17A C15A H15D 76.8
H15C C15A H15D 108.0
C15A O16A C17A 109.9(6)
C15A O16A Li1 138.9(4)
C17A O16A Li1 107.9(5)
O16A C17A C18A 109.0(8)
O16A C17A H17A 67.9
C18A C17A H17A 128.7
O16A C17A H17B 77.9
C18A C17A H17B 135.0
H17A C17A H17B 95.7
O16A C17A H17C 115.8
C18A C17A H17C 115.5
H17A C17A H17C 48.3
H17B C17A H17C 98.9
O16A C17A H17D 101.4
C18A C17A H17D 105.3
H17A C17A H17D 125.8
H17B C17A H17D 32.7
H17C C17A H17D 108.4
N1 C18A C17A 107.8(9)
N1 C18A H18A 155.1
C17A C18A H18A 86.6
N1 C18A H18B 100.3
C17A C18A H18B 85.4
H18A C18A H18B 100.9
N1 C18A H18C 110.0
C17A C18A H18C 109.9
H18A C18A H18C 45.2
H18B C18A H18C 138.9
N1 C18A H18D 113.6
C17A C18A H18D 106.5
H18A C18A H18D 79.9
H18B C18A H18D 30.9
H18C C18A H18D 109.0
H2WA O2W H2WB 106(4)

loop_
_geom_bond_atom_site_label_1
_geom_bond_atom_site_label_2
_geom_bond_distance
N1 C18A 1.420(15)
N1 C19 1.449(3)
N1 C2 1.471(3)
N1 C18 1.576(12)
N1 Li1 2.185(5)
O1W Li1 1.914(5)
O1W H1WA 0.9307
O1W H1WB 0.8912
Li1 O4 2.055(4)
Li1 O16 2.062(7)
Li1 N25 2.168(5)
Li1 O16A 2.345(8)
C2 C3 1.494(4)
C2 H2A 0.9900
C2 H2B 0.9899
C3 O4 1.435(3)
C3 H3A 0.9899
C3 H3B 0.9900
O4 C5 1.428(3)
C5 C6 1.497(4)
C5 H5A 0.9600
C5 H5B 0.9600
C6 O7 1.428(3)
C6 H6A 0.9600
C6 H6B 0.9601
O7 C8 1.430(3)
C8 C9 1.481(4)
C8 H8A 0.9600
C8 H8B 0.9599
C9 O10 1.429(3)
C9 H9A 0.9601
C9 H9B 0.9600
O10 C11 1.418(3)
C11 C12 1.468(5)
C11 H11A 0.9901
C11 H11B 0.9900
C12 O13A 1.390(5)
C12 O13 1.494(5)
C12 H12A 0.96(3)
C12 H12B 1.00(4)
C19 C20 1.388(3)
C19 C24 1.397(3)
C20 C21 1.398(3)
C20 N25 1.449(3)
C21 C22 1.381(3)
C21 H21A 0.9600
C22 C23 1.381(4)
C22 H22A 0.9598
C23 C24 1.379(4)
C23 H23A 0.9601
C24 H24A 0.9600
N25 C26 1.473(3)
N25 C27 1.478(3)
C26 H26C 0.9600
C26 H26A 0.9600
C26 H26B 0.9600
C27 H27A 0.9600
C27 H27B 0.9600
C27 H27C 0.9600
F1 B1 1.385(4)
F2 B1 1.377(4)
F3 B1 1.388(4)
F4 B1 1.376(3)
O13 C14 1.404(6)
C14 C15 1.494(6)
C14 H14A 0.9600
C14 H14B 0.9599
C14 H14D 1.2701
C14 H15D 1.5093
C15 O16 1.418(6)
C15 H15A 0.9600
C15 H15B 0.9600
C15 H14C 0.9886
C15 H15C 1.5343
O16 C17 1.431(9)
C17 C18 1.497(7)
C17 H17A 0.9600
C17 H17B 0.9600
C17 H17C 1.2342
C17 H17D 1.2839
C18 H18A 0.9599
C18 H18B 0.9600
C18 H18C 1.3982
C18 H18D 0.9268
O13A C14A 1.441(6)
C14A C15A 1.507(6)
C14A H14A 1.3424
C14A H15A 1.0627
C14A H15B 1.4657
C14A H14C 0.9599
C14A H14D 0.9600
C15A O16A 1.426(6)
C15A H14B 1.4442
C15A H15B 1.2009
C15A H17A 1.5586
C15A H15C 0.9601
C15A H15D 0.9600
O16A C17A 1.432(8)
C17A C18A 1.493(8)
C17A H17A 1.2077
C17A H17B 0.8859
C17A H17C 0.9600
C17A H17D 0.9600
C18A H18A 0.7061
C18A H18B 1.2559
C18A H18C 0.9600
C18A H18D 0.9600
O2W H2WA 0.76(5)
O2W H2WB 0.84(5)

loop_
_geom_hbond_atom_site_label_D
_geom_hbond_atom_site_label_H
_geom_hbond_atom_site_label_A
_geom_hbond_distance_DH
_geom_hbond_distance_HA
_geom_hbond_distance_DA
_geom_hbond_angle_DHA
_geom_hbond_site_symmetry_A
O1W H1WB O10 0.89 1.89 2.783(2) 175.4 .
O2W H2WA O7 0.76(5) 2.07(5) 2.817(3) 169(5) .
O2W H2WB O13 0.84(5) 1.91(5) 2.740(7) 167(5) .
O2W H2WB O13A 0.84(5) 2.10(5) 2.939(8) 175(4) .
O1W H1WA O2W 0.93 1.76 2.686(3) 173.9 2_546

loop_
_geom_torsion_atom_site_label_1
_geom_torsion_atom_site_label_2
_geom_torsion_atom_site_label_3
_geom_torsion_atom_site_label_4
_geom_torsion
C18A N1 Li1 O1W 144(27)
C19 N1 Li1 O1W -92(27)
C2 N1 Li1 O1W 28(27)
C18 N1 Li1 O1W 148(27)
C18A N1 Li1 O4 142.7(7)
C19 N1 Li1 O4 -93.60(19)
C2 N1 Li1 O4 25.9(2)
C18 N1 Li1 O4 146.5(4)
C18A N1 Li1 O16 0.9(7)
C19 N1 Li1 O16 124.6(3)
C2 N1 Li1 O16 -115.9(3)
C18 N1 Li1 O16 4.7(5)
C18A N1 Li1 N25 -114.6(7)
C19 N1 Li1 N25 9.1(2)
C2 N1 Li1 N25 128.57(19)
C18 N1 Li1 N25 -110.8(4)
C18A N1 Li1 O16A 5.3(7)
C19 N1 Li1 O16A 129.1(2)
C2 N1 Li1 O16A -111.5(3)
C18 N1 Li1 O16A 9.1(5)
C18A N1 C2 C3 -174.7(4)
C19 N1 C2 C3 67.7(3)
C18 N1 C2 C3 -158.5(4)
Li1 N1 C2 C3 -49.7(3)
N1 C2 C3 O4 53.5(3)
C2 C3 O4 C5 168.9(2)
C2 C3 O4 Li1 -27.6(3)
O1W Li1 O4 C5 -18.7(3)
O16 Li1 O4 C5 -127.0(4)
N25 Li1 O4 C5 83.2(3)
N1 Li1 O4 C5 161.3(2)
O16A Li1 O4 C5 -140.9(3)
O1W Li1 O4 C3 -179.2(2)
O16 Li1 O4 C3 72.5(4)
N25 Li1 O4 C3 -77.3(2)
N1 Li1 O4 C3 0.8(2)
O16A Li1 O4 C3 58.6(4)
C3 O4 C5 C6 -89.1(3)
Li1 O4 C5 C6 110.3(3)
O4 C5 C6 O7 -66.9(3)
C5 C6 O7 C8 -82.8(3)
C6 O7 C8 C9 176.9(2)
O7 C8 C9 O10 -68.9(3)
C8 C9 O10 C11 172.2(2)
C9 O10 C11 C12 -176.3(2)
O10 C11 C12 O13A 54.8(5)
O10 C11 C12 O13 74.8(3)
C18A N1 C19 C20 121.3(6)
C2 N1 C19 C20 -121.3(2)
C18 N1 C19 C20 103.3(5)
Li1 N1 C19 C20 -8.7(3)
C18A N1 C19 C24 -57.6(6)
C2 N1 C19 C24 59.7(3)
C18 N1 C19 C24 -75.7(5)
Li1 N1 C19 C24 172.4(2)
C24 C19 C20 C21 1.2(4)
N1 C19 C20 C21 -177.7(2)
C24 C19 C20 N25 -179.6(2)
N1 C19 C20 N25 1.5(3)
C19 C20 C21 C22 -1.6(4)
N25 C20 C21 C22 179.2(2)
C20 C21 C22 C23 1.4(4)
C21 C22 C23 C24 -0.7(4)
C22 C23 C24 C19 0.3(4)
C20 C19 C24 C23 -0.6(4)
N1 C19 C24 C23 178.3(2)
C19 C20 N25 C26 127.8(2)
C21 C20 N25 C26 -53.0(3)
C19 C20 N25 C27 -109.3(3)
C21 C20 N25 C27 69.9(3)
C19 C20 N25 Li1 6.7(3)
C21 C20 N25 Li1 -174.1(2)
O1W Li1 N25 C20 170.97(18)
O4 Li1 N25 C20 70.1(2)
O16 Li1 N25 C20 -88.9(3)
N1 Li1 N25 C20 -8.47(19)
O16A Li1 N25 C20 -74.0(3)
O1W Li1 N25 C26 48.6(2)
O4 Li1 N25 C26 -52.2(2)
O16 Li1 N25 C26 148.7(3)
N1 Li1 N25 C26 -130.84(18)
O16A Li1 N25 C26 163.6(2)
O1W Li1 N25 C27 -69.2(2)
O4 Li1 N25 C27 -170.01(19)
O16 Li1 N25 C27 31.0(3)
N1 Li1 N25 C27 111.39(18)
O16A Li1 N25 C27 45.8(3)
O13A C12 O13 C14 -48.8(10)
C11 C12 O13 C14 -178.9(4)
C12 O13 C14 C15 78.2(6)
O13 C14 C15 O16 63.0(7)
C14 C15 O16 C17 67.4(8)
C14 C15 O16 Li1 -103.2(7)
O1W Li1 O16 C15 13.7(7)
O4 Li1 O16 C15 123.3(6)
N25 Li1 O16 C15 -89.5(6)
N1 Li1 O16 C15 -166.6(6)
O16A Li1 O16 C15 175.0(19)
O1W Li1 O16 C17 -157.3(5)
O4 Li1 O16 C17 -47.7(7)
N25 Li1 O16 C17 99.5(5)
N1 Li1 O16 C17 22.4(5)
O16A Li1 O16 C17 4.0(11)
C15 O16 C17 C18 141.3(7)
Li1 O16 C17 C18 -45.6(9)
O16 C17 C18 N1 53.5(10)
C18A N1 C18 C17 138(3)
C19 N1 C18 C17 -148.6(6)
C2 N1 C18 C17 78.0(8)
Li1 N1 C18 C17 -31.3(8)
C11 C12 O13A C14A -165.5(6)
O13 C12 O13A C14A 137.5(15)
C12 O13A C14A C15A -173.2(5)
O13A C14A C15A O16A -71.3(9)
C14A C15A O16A C17A 161.6(7)
C14A C15A O16A Li1 5.7(11)
O1W Li1 O16A C15A 0.3(9)
O4 Li1 O16A C15A 118.8(8)
O16 Li1 O16A C15A -19.4(10)
N25 Li1 O16A C15A -110.1(8)
N1 Li1 O16A C15A 179.9(9)
O1W Li1 O16A C17A -155.9(6)
O4 Li1 O16A C17A -37.4(7)
O16 Li1 O16A C17A -175.5(17)
N25 Li1 O16A C17A 93.8(6)
N1 Li1 O16A C17A 23.7(6)
C15A O16A C17A C18A 148.0(9)
Li1 O16A C17A C18A -48.4(10)
C19 N1 C18A C17A -157.1(7)
C2 N1 C18A C17A 81.9(8)
C18 N1 C18A C17A -44(2)
Li1 N1 C18A C17A -32.2(11)
O16A C17A C18A N1 53.3(12)
